data_4340819
loop_
_publ_author_name
'Tsang, Min Ying'
'Vi\~nas, Clara'
'Teixidor, Francesc'
'Planas, Jos\'e Giner'
'Conde, Nerea'
'SanMartin, Raul'
'Herrero, Mar\'ia Teresa'
'Dom\'inguez, Esther'
'Lled\'os, Agust\'i'
'Vidossich, Pietro'
'Choquesillo-Lazarte, Duane'

_publ_section_title
;
 Synthesis, Structure, and Catalytic Applications for ortho- and
 meta-Carboranyl Based NBN Pincer-Pd Complexes.
;
_journal_issue 17
_journal_name_full 'Inorganic chemistry'
_journal_page_first 9284
_journal_page_last 9295
_journal_paper_doi 10.1021/ic5013999
_journal_volume 53
_journal_year 2014
_chemical_formula_moiety 'C16 H25 B10 Cl N2 O2 Pd'
_chemical_formula_sum 'C16 H25 B10 Cl N2 O2 Pd'
_chemical_formula_weight 527.33
_chemical_name_systematic
;
 ? 
;
_space_group_IT_number 2
_symmetry_cell_setting triclinic
_symmetry_space_group_name_Hall '-P 1'
_symmetry_space_group_name_H-M 'P -1'
_atom_sites_solution_hydrogens geom
_atom_sites_solution_primary direct
_atom_sites_solution_secondary difmap
_audit_creation_date 2013-09-25
_audit_creation_method
;
Olex2 1.2
(compiled 2013.09.17 svn.r2790 for OlexSys, GUI svn.r4601)
;
_cell_angle_alpha 68.9240(10)
_cell_angle_beta 67.4490(10)
_cell_angle_gamma 67.4990(10)
_cell_formula_units_Z 2
_cell_length_a 9.9166(4)
_cell_length_b 10.7176(4)
_cell_length_c 12.7142(5)
_cell_measurement_reflns_used 9887
_cell_measurement_temperature 100(2)
_cell_measurement_theta_max 35.22
_cell_measurement_theta_min 2.41
_cell_volume 1116.52(8)
_computing_cell_refinement 'Bruker SAINT'
_computing_data_collection 'Bruker APEX2'
_computing_data_reduction 'Bruker SAINT'
_computing_structure_refinement 'SHELXL-97 (Sheldrick, 2008)'
_computing_structure_solution 'SHELXS-97 (Sheldrick, 2008)'
_diffrn_ambient_temperature 100.0
_diffrn_measured_fraction_theta_full 0.999
_diffrn_measured_fraction_theta_max 0.999
_diffrn_measurement_device_type 'Bruker D8 venture'
_diffrn_measurement_method '\f and \w scans'
_diffrn_radiation_monochromator multilayer
_diffrn_radiation_type MoK\a
_diffrn_radiation_wavelength 0.71073
_diffrn_reflns_av_R_equivalents 0.0267
_diffrn_reflns_av_unetI/netI 0.0250
_diffrn_reflns_limit_h_max 12
_diffrn_reflns_limit_h_min -12
_diffrn_reflns_limit_k_max 13
_diffrn_reflns_limit_k_min -13
_diffrn_reflns_limit_l_max 15
_diffrn_reflns_limit_l_min -15
_diffrn_reflns_number 15319
_diffrn_reflns_theta_full 26.00
_diffrn_reflns_theta_max 26.37
_diffrn_reflns_theta_min 2.32
_diffrn_source 'high brilliance microfocus sealed tube'
_diffrn_standards_number 0
_exptl_absorpt_coefficient_mu 0.969
_exptl_absorpt_correction_T_max 0.7469
_exptl_absorpt_correction_T_min 0.6389
_exptl_absorpt_correction_type multi-scan
_exptl_absorpt_process_details
;
SADABS-2012/1 (Bruker,2012) was used for absorption correction.
wR2(int) was 0.1261 before and 0.0413 after correction.
The Ratio of minimum to maximum transmission is 0.8554.
The \l/2 correction factor is 0.0015.
;
_exptl_crystal_colour yellow
_exptl_crystal_density_diffrn 1.569
_exptl_crystal_density_method 'not measured'
_exptl_crystal_description block
_exptl_crystal_F_000 528
_exptl_crystal_size_max 0.12
_exptl_crystal_size_mid 0.12
_exptl_crystal_size_min 0.10
_refine_diff_density_max 0.652
_refine_diff_density_min -0.675
_refine_diff_density_rms 0.073
_refine_ls_extinction_method none
_refine_ls_goodness_of_fit_ref 1.065
_refine_ls_hydrogen_treatment constr
_refine_ls_matrix_type full
_refine_ls_number_parameters 319
_refine_ls_number_reflns 4576
_refine_ls_number_restraints 0
_refine_ls_restrained_S_all 1.065
_refine_ls_R_factor_all 0.0249
_refine_ls_R_factor_gt 0.0239
_refine_ls_shift/su_max 0.001
_refine_ls_shift/su_mean 0.000
_refine_ls_structure_factor_coef Fsqd
_refine_ls_weighting_details 'calc w=1/[\s^2^(Fo^2^)+(0.0274P)^2^+1.2727P] where P=(Fo^2^+2Fc^2^)/3'
_refine_ls_weighting_scheme calc
_refine_ls_wR_factor_gt 0.0643
_refine_ls_wR_factor_ref 0.0649
_reflns_number_gt 4408
_reflns_number_total 4576
_reflns_threshold_expression >2sigma(I)
_cod_data_source_file ic5013999_si_002.cif
_cod_data_source_block ivy302
_cod_depositor_comments
;
The following automatic conversions were performed:

'_symmetry_cell_setting' value 'Triclinic' changed to 'triclinic'
according to
/usr/data/users/saulius/crontab/automatic-downloads/rss-feeds/ACS/lib/dictionaries/cif_core.dic
dictionary named 'cif_core.dic' version 2.4.2 from 2011-04-26.

Automatic conversion script
Id: cif_fix_values 2281 2013-09-26 08:29:07Z andrius 

 Adding full bibliography for 4340818--4340820.cif.
;
_cod_original_sg_symbol_H-M P-1
_cod_database_code 4340819
_olex2_refinement_description
;
1. Fixed Uiso
 At 1.2 times of:
  All B(H) groups, All C(H) groups
 At 1.5 times of:
  All C(H,H,H) groups, All O(H) groups
2. Uiso/Uaniso restraints and constraints
Uanis(C22A) = Uanis(C22B)
Uanis(C13A) = Uanis(C13B)
3. Others
 Sof(O23B)=Sof(H23B)=Sof(C22B)=Sof(H22B)=Sof(O14B)=Sof(H14B)=Sof(C13B)=
 Sof(H13B)=1-FVAR(1)
 Sof(C13A)=Sof(H13A)=Sof(O23A)=Sof(H23A)=Sof(O14A)=Sof(H14A)=Sof(C22A)=
 Sof(H22A)=FVAR(1)
4.a Ternary CH refined with riding coordinates:
 C13A(H13A), C22A(H22A), C22B(H22B), C13B(H13B)
4.b Aromatic/amide H refined with riding coordinates:
 C25(H25), C27(H27), C26(H26), C16(H16), C18(H18), C17(H17)
4.c Tetrahedral OH refined with riding coordinates:
 O23B(H23B)
4.d Idealised Me refined as rotating group:
 C20(H20A,H20B,H20C), C29(H29A,H29B,H29C)
4.e Idealised tetrahedral OH refined as rotating group:
 O23A(H23A), O14A(H14A), O14B(H14B)
4.f Boron cage BH refined with riding coordinates:
 B6(H6), B11(H11), B8(H8), B10(H10), B7(H7), B4(H4), B5(H5), B9(H9), B12(H12)
;

loop_
_symmetry_equiv_pos_as_xyz
'x, y, z'
'-x, -y, -z'

loop_
_atom_site_label
_atom_site_type_symbol
_atom_site_fract_x
_atom_site_fract_y
_atom_site_fract_z
_atom_site_U_iso_or_equiv
_atom_site_adp_type
_atom_site_occupancy
_atom_site_symmetry_multiplicity
_atom_site_calc_flag
_atom_site_refinement_flags
_atom_site_disorder_assembly
_atom_site_disorder_group
Pd1 Pd 0.103875(16) 0.338414(15) 0.207636(13) 0.01857(6) Uani 1 1 d . . .
Cl1 Cl 0.31164(7) 0.43640(6) 0.05748(5) 0.03118(13) Uani 1 1 d . . .
N30 N -0.0052(2) 0.51726(18) 0.26535(16) 0.0217(4) Uani 1 1 d . A .
N21 N 0.1791(2) 0.16504(19) 0.14494(16) 0.0229(4) Uani 1 1 d . A .
C2 C -0.2385(2) 0.3972(2) 0.27382(18) 0.0175(4) Uani 1 1 d . . .
C1 C -0.1603(2) 0.2526(2) 0.22123(18) 0.0187(4) Uani 1 1 d . A .
C24 C -0.1419(2) 0.5957(2) 0.2470(2) 0.0234(4) Uani 1 1 d . . .
C13A C -0.0608(6) 0.2651(3) 0.0893(4) 0.0223(9) Uani 0.863(4) 1 d P A 1
H13A H -0.0441 0.3597 0.0554 0.027 Uiso 0.863(4) 1 calc PR A 1
C28 C 0.0586(3) 0.5593(2) 0.3188(2) 0.0276(5) Uani 1 1 d . . .
C19 C 0.3095(3) 0.0646(2) 0.1577(2) 0.0290(5) Uani 1 1 d . . .
C15 C 0.0948(3) 0.1535(3) 0.0884(2) 0.0281(5) Uani 1 1 d . . .
C25 C -0.2174(3) 0.7203(2) 0.2787(2) 0.0304(5) Uani 1 1 d . A .
H25 H -0.3123 0.7751 0.2635 0.036 Uiso 1 1 calc R . .
C20 C 0.3958(3) 0.0815(3) 0.2231(2) 0.0330(5) Uani 1 1 d . . .
H20A H 0.4355 0.1621 0.1781 0.050 Uiso 1 1 calc R . .
H20B H 0.4807 -0.0027 0.2339 0.050 Uiso 1 1 calc R . .
H20C H 0.3279 0.0962 0.3001 0.050 Uiso 1 1 calc R . .
C29 C 0.2071(3) 0.4667(3) 0.3409(2) 0.0344(5) Uani 1 1 d . A .
H29A H 0.2035 0.3696 0.3713 0.052 Uiso 1 1 calc R . .
H29B H 0.2259 0.4938 0.3987 0.052 Uiso 1 1 calc R . .
H29C H 0.2892 0.4758 0.2672 0.052 Uiso 1 1 calc R . .
C27 C -0.0151(3) 0.6838(3) 0.3527(2) 0.0361(6) Uani 1 1 d . A .
H27 H 0.0302 0.7135 0.3896 0.043 Uiso 1 1 calc R . .
B3 B -0.0806(3) 0.2720(2) 0.3118(2) 0.0182(4) Uani 1 1 d . A .
C26 C -0.1529(3) 0.7642(2) 0.3330(3) 0.0383(6) Uani 1 1 d . . .
H26 H -0.2035 0.8493 0.3564 0.046 Uiso 1 1 calc R A .
B6 B -0.3547(3) 0.3316(2) 0.2490(2) 0.0210(4) Uani 1 1 d . A .
H6 H -0.4151 0.3860 0.1792 0.025 Uiso 1 1 calc R . .
B11 B -0.4089(3) 0.3925(2) 0.3767(2) 0.0215(5) Uani 1 1 d . A .
H11 H -0.5074 0.4868 0.3920 0.026 Uiso 1 1 calc R . .
B8 B -0.1602(3) 0.1712(2) 0.4543(2) 0.0222(5) Uani 1 1 d . . .
H8 H -0.0951 0.1190 0.5211 0.027 Uiso 1 1 calc R A .
B10 B -0.4348(3) 0.2319(3) 0.3896(2) 0.0234(5) Uani 1 1 d . . .
H10 H -0.5509 0.2192 0.4145 0.028 Uiso 1 1 calc R A .
B7 B -0.2418(3) 0.3540(2) 0.4169(2) 0.0200(4) Uani 1 1 d . A .
H7 H -0.2310 0.4233 0.4596 0.024 Uiso 1 1 calc R . .
B4 B -0.1100(3) 0.1095(2) 0.3288(2) 0.0217(5) Uani 1 1 d . A .
H4 H -0.0114 0.0153 0.3130 0.026 Uiso 1 1 calc R . .
C16 C 0.1438(3) 0.0461(3) 0.0353(3) 0.0398(6) Uani 1 1 d . A .
H16 H 0.0877 0.0435 -0.0096 0.048 Uiso 1 1 calc R . .
C18 C 0.3575(3) -0.0496(3) 0.1118(3) 0.0428(7) Uani 1 1 d . A .
H18 H 0.4465 -0.1224 0.1241 0.051 Uiso 1 1 calc R . .
B5 B -0.2766(3) 0.1475(2) 0.2873(2) 0.0225(5) Uani 1 1 d . A .
H5 H -0.2876 0.0796 0.2433 0.027 Uiso 1 1 calc R . .
B9 B -0.2823(3) 0.0950(2) 0.4384(2) 0.0241(5) Uani 1 1 d . A .
H9 H -0.2983 -0.0086 0.4959 0.029 Uiso 1 1 calc R . .
C17 C 0.2771(3) -0.0583(3) 0.0486(3) 0.0497(8) Uani 1 1 d . . .
H17 H 0.3122 -0.1348 0.0145 0.060 Uiso 1 1 calc R A .
B12 B -0.3634(3) 0.2456(3) 0.4934(2) 0.0241(5) Uani 1 1 d . A .
H12 H -0.4328 0.2414 0.5872 0.029 Uiso 1 1 calc R . .
O23A O -0.3430(2) 0.63646(18) 0.16630(17) 0.0262(5) Uani 0.863(4) 1 d P A 1
H23A H -0.3519 0.6304 0.1054 0.039 Uiso 0.863(4) 1 calc PR A 1
O14A O -0.1298(2) 0.2457(2) 0.02167(17) 0.0294(5) Uani 0.863(4) 1 d P A 1
H14A H -0.1911 0.3215 -0.0019 0.044 Uiso 0.863(4) 1 calc PR A 1
C22A C -0.2118(5) 0.5377(4) 0.1903(4) 0.0201(7) Uani 0.863(4) 1 d P A 1
H22A H -0.1364 0.5194 0.1144 0.024 Uiso 0.863(4) 1 calc PR A 1
O23B O -0.1612(13) 0.5707(12) 0.0954(9) 0.024(3) Uani 0.137(4) 1 d P A 2
H23B H -0.1219 0.4934 0.0779 0.037 Uiso 0.137(4) 1 calc PR A 2
C22B C -0.196(4) 0.551(3) 0.204(3) 0.0201(7) Uani 0.137(4) 1 d P A 2
H22B H -0.3015 0.6164 0.2179 0.024 Uiso 0.137(4) 1 calc PR A 2
O14B O -0.0439(12) 0.3523(11) 0.0168(9) 0.018(3) Uani 0.137(4) 1 d P A 2
H14B H 0.0475 0.3472 -0.0218 0.027 Uiso 0.137(4) 1 calc PR A 2
C13B C -0.052(4) 0.226(3) 0.105(4) 0.0223(9) Uani 0.137(4) 1 d P A 2
H13B H -0.0986 0.1784 0.0791 0.027 Uiso 0.137(4) 1 calc PR A 2

loop_
_atom_site_aniso_label
_atom_site_aniso_U_11
_atom_site_aniso_U_22
_atom_site_aniso_U_33
_atom_site_aniso_U_23
_atom_site_aniso_U_13
_atom_site_aniso_U_12
Pd1 0.01621(9) 0.01976(9) 0.02262(9) -0.00795(6) -0.00794(6) -0.00321(6)
Cl1 0.0288(3) 0.0403(3) 0.0272(3) -0.0027(2) -0.0092(2) -0.0168(2)
N30 0.0210(9) 0.0193(8) 0.0278(9) -0.0083(7) -0.0075(7) -0.0062(7)
N21 0.0184(9) 0.0274(9) 0.0248(9) -0.0129(7) -0.0031(7) -0.0055(7)
C2 0.0160(9) 0.0145(9) 0.0233(10) -0.0067(7) -0.0067(8) -0.0026(7)
C1 0.0183(9) 0.0187(9) 0.0223(10) -0.0084(8) -0.0065(8) -0.0047(7)
C24 0.0221(10) 0.0164(9) 0.0309(11) -0.0028(8) -0.0079(9) -0.0073(8)
C13A 0.0215(13) 0.029(2) 0.020(2) -0.009(2) -0.0069(11) -0.007(2)
C28 0.0273(11) 0.0303(12) 0.0320(12) -0.0125(9) -0.0068(10) -0.0125(9)
C19 0.0213(11) 0.0279(11) 0.0355(12) -0.0138(10) -0.0030(10) -0.0044(9)
C15 0.0237(11) 0.0396(13) 0.0271(11) -0.0182(10) -0.0003(9) -0.0130(10)
C25 0.0269(12) 0.0160(10) 0.0432(14) -0.0059(9) -0.0079(10) -0.0044(9)
C20 0.0243(11) 0.0308(12) 0.0410(14) -0.0122(10) -0.0135(10) 0.0024(9)
C29 0.0312(13) 0.0449(14) 0.0400(14) -0.0212(11) -0.0158(11) -0.0085(11)
C27 0.0421(15) 0.0327(13) 0.0449(15) -0.0166(11) -0.0116(12) -0.0166(11)
B3 0.0175(10) 0.0163(10) 0.0244(11) -0.0086(8) -0.0101(9) -0.0012(8)
C26 0.0442(15) 0.0200(11) 0.0505(16) -0.0142(11) -0.0087(13) -0.0088(10)
B6 0.0174(11) 0.0209(11) 0.0271(12) -0.0070(9) -0.0072(9) -0.0060(9)
B11 0.0161(11) 0.0209(11) 0.0273(12) -0.0097(9) -0.0037(9) -0.0042(9)
B8 0.0270(12) 0.0174(10) 0.0218(11) -0.0053(9) -0.0082(10) -0.0043(9)
B10 0.0221(12) 0.0217(11) 0.0269(12) -0.0073(9) -0.0039(10) -0.0086(9)
B7 0.0200(11) 0.0183(10) 0.0220(11) -0.0086(9) -0.0058(9) -0.0028(8)
B4 0.0241(12) 0.0155(10) 0.0270(12) -0.0070(9) -0.0098(10) -0.0030(9)
C16 0.0299(13) 0.0557(17) 0.0463(15) -0.0347(13) 0.0019(11) -0.0175(12)
C18 0.0263(12) 0.0363(14) 0.0639(18) -0.0291(13) -0.0030(13) -0.0014(10)
B5 0.0222(11) 0.0188(11) 0.0296(12) -0.0081(9) -0.0064(10) -0.0081(9)
B9 0.0279(12) 0.0179(11) 0.0256(12) -0.0049(9) -0.0065(10) -0.0072(9)
C17 0.0355(15) 0.0513(17) 0.073(2) -0.0466(16) 0.0058(14) -0.0152(13)
B12 0.0260(12) 0.0234(11) 0.0230(11) -0.0080(9) -0.0034(10) -0.0088(9)
O23A 0.0240(9) 0.0196(9) 0.0353(10) -0.0039(7) -0.0178(8) -0.0001(7)
O14A 0.0304(10) 0.0403(11) 0.0266(10) -0.0132(8) -0.0104(8) -0.0126(8)
C22A 0.0198(15) 0.0143(13) 0.0345(18) -0.0032(10) -0.0180(11) -0.0057(9)
O23B 0.031(6) 0.029(6) 0.014(6) 0.004(4) -0.007(5) -0.018(5)
C22B 0.0198(15) 0.0143(13) 0.0345(18) -0.0032(10) -0.0180(11) -0.0057(9)
O14B 0.018(5) 0.020(6) 0.015(5) -0.005(5) -0.002(4) -0.007(4)
C13B 0.0215(13) 0.029(2) 0.020(2) -0.009(2) -0.0069(11) -0.007(2)

loop_
_atom_type_symbol
_atom_type_description
_atom_type_scat_dispersion_real
_atom_type_scat_dispersion_imag
_atom_type_scat_source
C C 0.0033 0.0016 'International Tables Vol C Tables 4.2.6.8 and 6.1.1.4'
H H 0.0000 0.0000 'International Tables Vol C Tables 4.2.6.8 and 6.1.1.4'
B B 0.0013 0.0007 'International Tables Vol C Tables 4.2.6.8 and 6.1.1.4'
Cl Cl 0.1484 0.1585 'International Tables Vol C Tables 4.2.6.8 and 6.1.1.4'
N N 0.0061 0.0033 'International Tables Vol C Tables 4.2.6.8 and 6.1.1.4'
O O 0.0106 0.0060 'International Tables Vol C Tables 4.2.6.8 and 6.1.1.4'
Pd Pd -0.9988 1.0072 'International Tables Vol C Tables 4.2.6.8 and 6.1.1.4'

loop_
_geom_angle_atom_site_label_1
_geom_angle_atom_site_label_2
_geom_angle_atom_site_label_3
_geom_angle
N30 Pd1 Cl1 92.33(5)
N21 Pd1 Cl1 92.92(5)
N21 Pd1 N30 170.35(7)
B3 Pd1 Cl1 171.85(7)
B3 Pd1 N30 87.23(8)
B3 Pd1 N21 86.43(8)
C24 N30 Pd1 118.95(14)
C24 N30 C28 119.79(19)
C28 N30 Pd1 121.25(15)
C19 N21 Pd1 121.80(15)
C19 N21 C15 120.14(19)
C15 N21 Pd1 118.06(15)
C1 C2 B3 60.63(12)
C1 C2 B6 60.77(12)
C1 C2 B11 110.53(15)
C1 C2 B7 110.19(15)
B6 C2 B3 114.00(15)
B11 C2 B3 115.72(16)
B11 C2 B6 62.64(13)
B7 C2 B3 63.38(13)
B7 C2 B6 114.24(16)
B7 C2 B11 62.98(14)
C22A C2 C1 119.2(2)
C22A C2 B3 115.81(19)
C22A C2 B6 117.32(18)
C22A C2 B11 120.6(2)
C22A C2 B7 120.71(18)
C22A C2 C22B 11.8(10)
C22B C2 C1 125.6(12)
C22B C2 B3 108.9(11)
C22B C2 B6 128.6(10)
C22B C2 B11 120.2(12)
C22B C2 B7 109.4(10)
C2 C1 B3 60.63(12)
C2 C1 B6 60.46(12)
C2 C1 B4 109.90(15)
C13A C1 C2 118.75(18)
C13A C1 B3 114.9(2)
C13A C1 B6 118.0(2)
C13A C1 B4 120.81(19)
C13A C1 B5 121.8(2)
B3 C1 B6 113.74(15)
B4 C1 B3 63.19(13)
B4 C1 B6 114.13(16)
B5 C1 C2 110.10(15)
B5 C1 B3 115.65(16)
B5 C1 B6 62.46(13)
B5 C1 B4 63.21(14)
C13B C1 C2 132.1(12)
C13B C1 C13A 14.0(12)
C13B C1 B3 115.4(15)
C13B C1 B6 125.6(14)
C13B C1 B4 107.8(12)
C13B C1 B5 112.7(14)
N30 C24 C25 121.7(2)
N30 C24 C22A 117.0(2)
C25 C24 C22A 121.3(2)
C22B C24 N30 117.1(17)
C22B C24 C25 121.2(17)
C22B C24 C22A 0(2)
C15 C13A C1 107.5(2)
O14A C13A C1 112.1(3)
O14A C13A C15 110.1(3)
N30 C28 C29 117.8(2)
N30 C28 C27 120.0(2)
C27 C28 C29 122.2(2)
N21 C19 C20 117.7(2)
N21 C19 C18 119.8(2)
C18 C19 C20 122.5(2)
N21 C15 C13A 116.5(2)
N21 C15 C16 121.6(2)
C16 C15 C13A 121.9(3)
C13B C15 N21 120.3(17)
C13B C15 C13A 12.7(16)
C13B C15 C16 116.4(16)
C24 C25 C26 118.9(2)
C26 C27 C28 120.3(2)
C2 B3 Pd1 107.72(13)
C2 B3 B8 103.53(16)
C2 B3 B7 57.44(12)
C2 B3 B4 104.14(15)
C1 B3 Pd1 107.20(14)
C1 B3 C2 58.74(12)
C1 B3 B8 103.71(16)
C1 B3 B7 104.07(15)
C1 B3 B4 57.69(12)
B8 B3 Pd1 144.18(15)
B8 B3 B7 58.97(13)
B8 B3 B4 58.96(13)
B7 B3 Pd1 127.60(14)
B4 B3 Pd1 126.82(14)
B4 B3 B7 105.36(16)
C27 C26 C25 119.4(2)
C2 B6 C1 58.76(12)
C2 B6 B11 57.97(12)
C2 B6 B10 104.40(16)
C2 B6 B5 105.04(16)
C1 B6 B11 105.25(16)
C1 B6 B10 104.45(16)
C1 B6 B5 57.78(12)
B10 B6 B11 59.90(13)
B10 B6 B5 60.09(14)
B5 B6 B11 107.84(17)
C2 B11 B6 59.39(12)
C2 B11 B10 105.49(16)
C2 B11 B7 58.43(13)
C2 B11 B12 104.62(16)
B10 B11 B6 59.91(13)
B10 B11 B12 60.32(14)
B7 B11 B6 107.90(16)
B7 B11 B10 107.87(17)
B7 B11 B12 59.46(13)
B12 B11 B6 107.97(16)
B3 B8 B9 107.81(16)
B3 B8 B12 108.03(16)
B7 B8 B3 60.70(13)
B7 B8 B9 106.39(17)
B7 B8 B12 59.25(13)
B4 B8 B3 60.64(13)
B4 B8 B7 108.02(17)
B4 B8 B9 59.20(14)
B4 B8 B12 106.62(17)
B12 B8 B9 58.91(14)
B6 B10 B5 59.98(13)
B6 B10 B9 107.79(17)
B6 B10 B12 107.92(16)
B11 B10 B6 60.19(13)
B11 B10 B5 107.97(16)
B11 B10 B9 107.46(17)
B11 B10 B12 59.97(14)
B5 B10 B9 59.95(14)
B5 B10 B12 107.45(17)
B9 B10 B12 59.32(14)
C2 B7 B3 59.18(12)
C2 B7 B11 58.59(13)
C2 B7 B8 105.95(16)
C2 B7 B12 105.51(16)
B11 B7 B3 108.64(16)
B8 B7 B3 60.33(13)
B8 B7 B11 109.58(16)
B12 B7 B3 109.25(16)
B12 B7 B11 60.44(14)
B12 B7 B8 61.17(14)
C1 B4 B3 59.12(12)
C1 B4 B8 105.94(16)
C1 B4 B5 58.18(13)
C1 B4 B9 105.27(16)
B8 B4 B3 60.39(13)
B8 B4 B5 109.42(17)
B5 B4 B3 108.17(16)
B9 B4 B3 109.24(16)
B9 B4 B8 61.27(14)
B9 B4 B5 60.36(14)
C15 C16 C17 118.5(3)
C17 C18 C19 120.4(3)
C1 B5 B6 59.77(12)
C1 B5 B10 105.86(16)
C1 B5 B4 58.61(13)
C1 B5 B9 104.75(16)
B6 B5 B10 59.93(13)
B6 B5 B4 108.23(16)
B6 B5 B9 107.97(17)
B10 B5 B4 107.79(17)
B10 B5 B9 60.22(14)
B4 B5 B9 59.29(14)
B10 B9 B8 108.69(16)
B4 B9 B8 59.53(14)
B4 B9 B10 108.32(17)
B4 B9 B5 60.35(14)
B4 B9 B12 108.17(17)
B5 B9 B8 108.04(16)
B5 B9 B10 59.83(14)
B12 B9 B8 60.51(14)
B12 B9 B10 60.37(14)
B12 B9 B5 108.18(17)
C18 C17 C16 119.2(2)
B11 B12 B8 108.04(17)
B11 B12 B10 59.71(14)
B10 B12 B8 108.70(17)
B7 B12 B11 60.10(13)
B7 B12 B8 59.58(13)
B7 B12 B10 107.89(17)
B7 B12 B9 107.98(17)
B9 B12 B11 108.04(17)
B9 B12 B8 60.58(14)
B9 B12 B10 60.31(14)
C2 C22A C24 108.4(3)
O23A C22A C2 113.6(3)
O23A C22A C24 109.7(3)
C24 C22B C2 120(2)
C24 C22B O23B 121(3)
O23B C22B C2 110.5(19)
C15 C13B C1 124(3)
C15 C13B O14B 102(3)
O14B C13B C1 112(2)

loop_
_geom_bond_atom_site_label_1
_geom_bond_atom_site_label_2
_geom_bond_distance
Pd1 Cl1 2.4879(6)
Pd1 N30 2.0490(18)
Pd1 N21 2.0477(18)
Pd1 B3 2.017(2)
N30 C24 1.352(3)
N30 C28 1.354(3)
N21 C19 1.352(3)
N21 C15 1.354(3)
C2 C1 1.697(3)
C2 B3 1.730(3)
C2 B6 1.726(3)
C2 B11 1.701(3)
C2 B7 1.698(3)
C2 C22A 1.550(4)
C2 C22B 1.69(3)
C1 C13A 1.573(5)
C1 B3 1.730(3)
C1 B6 1.732(3)
C1 B4 1.703(3)
C1 B5 1.696(3)
C1 C13B 1.51(4)
C24 C25 1.377(3)
C24 C22A 1.556(3)
C24 C22B 1.19(3)
C13A C15 1.548(5)
C13A O14A 1.394(5)
C28 C29 1.493(3)
C28 C27 1.388(3)
C19 C20 1.492(3)
C19 C18 1.386(3)
C15 C16 1.378(3)
C15 C13B 1.34(4)
C25 C26 1.383(4)
C27 C26 1.371(4)
B3 B8 1.794(3)
B3 B7 1.801(3)
B3 B4 1.799(3)
B6 B11 1.782(3)
B6 B10 1.776(3)
B6 B5 1.777(3)
B11 B10 1.776(3)
B11 B7 1.775(3)
B11 B12 1.781(3)
B8 B7 1.770(3)
B8 B4 1.768(3)
B8 B9 1.799(3)
B8 B12 1.798(4)
B10 B5 1.779(3)
B10 B9 1.786(4)
B10 B12 1.787(4)
B7 B12 1.764(3)
B4 B5 1.781(3)
B4 B9 1.762(4)
C16 C17 1.390(4)
C18 C17 1.376(4)
B5 B9 1.782(4)
B9 B12 1.769(3)
O23A C22A 1.387(4)
O23B C22B 1.25(4)
O14B C13B 1.42(3)

loop_
_geom_hbond_atom_site_label_D
_geom_hbond_atom_site_label_H
_geom_hbond_atom_site_label_A
_geom_hbond_distance_DH
_geom_hbond_distance_HA
_geom_hbond_distance_DA
_geom_hbond_angle_DHA
_geom_hbond_site_symmetry_A
C13A H13A O23B 1.00 2.35 3.080(11) 129.2 2_565
C13A H13A O23B 1.00 2.25 3.057(12) 136.4 .
O23A H23A Cl1 0.84 2.27 3.088(2) 163.3 2_565
C22A H22A O14B 1.00 2.25 3.064(11) 137.9 .
O23B H23B O14B 0.84 1.73 2.556(16) 169.6 .
O14B H14B O23B 0.84 1.51 2.251(15) 145.1 2_565
